data_7245980
loop_
_publ_author_name
'Gonz\'alez-Izquierdo, Palmerina'
'de Pedro, Imanol'
'Ca\~nadillas-Delgado, Laura'
'Beobide, Garikoitz'
'Vallcorba, Oriol'
'S\'anchez-And\'ujar, Manuel'
'Fern\'andez-D\'iaz, Mar\'ia Teresa'
'Fern\'andez, Jes\'us Rodr\'iguez'
'Fabelo, Oscar'

_publ_section_title
;
 Tailoring the physical properties of hybrid magnetic quinuclidine-based
 plastic compounds via weak interactions
;
_journal_issue 4
_journal_name_full CrystEngComm
_journal_page_first 579
_journal_page_last 592
_journal_paper_doi 10.1039/D2CE01549H
_journal_volume 25
_journal_year 2023
_chemical_formula_sum 'C7 H12 Cl4 Fe N O'
_chemical_formula_weight 323.83
_space_group_crystal_system monoclinic
_space_group_IT_number 11
_space_group_name_Hall '-P 2yb'
_space_group_name_H-M_alt 'P 1 21/m 1'
_atom_sites_solution_hydrogens geom
_audit_creation_method SHELXL-2018/3
_audit_update_record
;
2022-11-14 deposited with the CCDC.	2022-12-07 downloaded from the CCDC.
;
_cell_angle_alpha 90
_cell_angle_beta 97.518(3)
_cell_angle_gamma 90
_cell_formula_units_Z 4
_cell_length_a 6.4885(6)
_cell_length_b 14.7897(14)
_cell_length_c 13.3880(12)
_cell_measurement_reflns_used 9412
_cell_measurement_temperature 273(2)
_cell_measurement_theta_max 70
_cell_measurement_theta_min 4.469
_cell_volume 1273.7(2)
_computing_structure_refinement 'SHELXL-2018/3 (Sheldrick, 2018)'
_computing_structure_solution 'SHELXT 2014/5 (Sheldrick, 2014)'
_diffrn_ambient_temperature 273(2)
_diffrn_measured_fraction_theta_full 0.996
_diffrn_measured_fraction_theta_max 0.989
_diffrn_measurement_device_type 'Bruker D8 Venture'
_diffrn_radiation_type CuK\a
_diffrn_radiation_wavelength 1.54178
_diffrn_reflns_av_R_equivalents 0.0802
_diffrn_reflns_av_unetI/netI 0.0460
_diffrn_reflns_Laue_measured_fraction_full 0.996
_diffrn_reflns_Laue_measured_fraction_max 0.989
_diffrn_reflns_limit_h_max 7
_diffrn_reflns_limit_h_min -7
_diffrn_reflns_limit_k_max 18
_diffrn_reflns_limit_k_min -18
_diffrn_reflns_limit_l_max 16
_diffrn_reflns_limit_l_min -16
_diffrn_reflns_number 17460
_diffrn_reflns_point_group_measured_fraction_full 0.996
_diffrn_reflns_point_group_measured_fraction_max 0.989
_diffrn_reflns_theta_full 67.679
_diffrn_reflns_theta_max 70.449
_diffrn_reflns_theta_min 3.330
_exptl_absorpt_coefficient_mu 16.981
_exptl_absorpt_correction_type multi-scan
_exptl_crystal_colour yellow
_exptl_crystal_density_diffrn 1.683
_exptl_crystal_description prism
_exptl_crystal_F_000 648
_exptl_transmission_factor_max 0.7533
_exptl_transmission_factor_min 0.3170
_refine_diff_density_max 0.530
_refine_diff_density_min -0.399
_refine_diff_density_rms 0.081
_refine_ls_extinction_method none
_refine_ls_goodness_of_fit_ref 1.300
_refine_ls_hydrogen_treatment constr
_refine_ls_matrix_type full
_refine_ls_number_parameters 136
_refine_ls_number_reflns 2503
_refine_ls_number_restraints 0
_refine_ls_restrained_S_all 1.300
_refine_ls_R_factor_all 0.0655
_refine_ls_R_factor_gt 0.0524
_refine_ls_shift/su_max 0.000
_refine_ls_shift/su_mean 0.000
_refine_ls_structure_factor_coef Fsqd
_refine_ls_weighting_details 'w=1/[\s^2^(Fo^2^)+(0.1000P)^2^] where P=(Fo^2^+2Fc^2^)/3'
_refine_ls_weighting_scheme calc
_refine_ls_wR_factor_gt 0.1632
_refine_ls_wR_factor_ref 0.1773
_reflns_Friedel_coverage 0.000
_reflns_number_gt 2132
_reflns_number_total 2503
_reflns_threshold_expression 'I > 2\s(I)'
_cod_data_source_file d2ce01549h2.cif
_cod_data_source_block cu_PAL_QoneFeCl4_saturated_0m_a
_cod_depositor_comments 'Adding full bibliography for 7245980--7245982.cif.'
_cod_original_sg_symbol_H-M 'P 21/m'
_cod_original_formula_sum 'C7 H12 Cl4 Fe1 N1 O1'
_cod_database_code 7245980
_shelx_shelxl_version_number 2018/3
_shelx_space_group_comment
;
The symmetry employed for this shelxl refinement is uniquely defined
by the following loop, which should always be used as a source of
symmetry information in preference to the above space-group names.
They are only intended as comments.
;

loop_
_space_group_symop_operation_xyz
'x, y, z'
'-x, y+1/2, -z'
'-x, -y, -z'
'x, -y-1/2, z'

loop_
_atom_site_label
_atom_site_type_symbol
_atom_site_fract_x
_atom_site_fract_y
_atom_site_fract_z
_atom_site_U_iso_or_equiv
_atom_site_adp_type
_atom_site_occupancy
_atom_site_site_symmetry_order
_atom_site_calc_flag
_atom_site_refinement_flags_posn
_atom_site_refinement_flags_adp
_atom_site_refinement_flags_occupancy
_atom_site_disorder_assembly
_atom_site_disorder_group
Fe1 Fe -0.14540(13) 0.250000 0.52215(7) 0.0400(3) Uani 1 2 d S T P . .
O1 O 0.8915(5) 0.4581(3) 0.2093(3) 0.0630(10) Uani 1 1 d . . . . .
N1 N 0.3483(5) 0.4690(3) 0.2228(3) 0.0480(9) Uani 1 1 d . . . . .
H1 H 0.224742 0.433369 0.198041 0.058 Uiso 1 1 calc R U . . .
C1 C 0.3547(7) 0.4834(4) 0.3320(4) 0.0576(13) Uani 1 1 d . . . . .
H1A H 0.345000 0.425704 0.365461 0.069 Uiso 1 1 calc R U . . .
H1B H 0.237260 0.520228 0.344827 0.069 Uiso 1 1 calc R U . . .
Cl1 Cl -0.0115(2) 0.37331(10) 0.47011(12) 0.0689(4) Uani 1 1 d . . . . .
Fe2 Fe 1.02265(13) 0.250000 0.05605(7) 0.0400(3) Uani 1 2 d S T P . .
C2 C 0.3370(8) 0.5580(4) 0.1702(4) 0.0671(15) Uani 1 1 d . . . . .
H2A H 0.206857 0.587741 0.177972 0.080 Uiso 1 1 calc R U . . .
H2B H 0.343056 0.549138 0.098885 0.080 Uiso 1 1 calc R U . . .
Cl2 Cl -0.0886(3) 0.250000 0.68834(14) 0.0656(5) Uani 1 2 d S T P . .
Cl3 Cl -0.4790(3) 0.250000 0.4686(2) 0.0842(7) Uani 1 2 d S T P . .
C6 C 0.5378(7) 0.4193(4) 0.2015(4) 0.0608(14) Uani 1 1 d . . . . .
H6A H 0.527186 0.404486 0.130436 0.073 Uiso 1 1 calc R U . . .
H6B H 0.552053 0.363396 0.239775 0.073 Uiso 1 1 calc R U . . .
Cl4 Cl 1.1412(3) 0.250000 0.21728(11) 0.0530(4) Uani 1 2 d S T P . .
C4 C 0.5542(8) 0.5298(4) 0.3731(4) 0.0607(13) Uani 1 1 d . . . . .
H4A H 0.641119 0.488686 0.416526 0.073 Uiso 1 1 calc R U . . .
H4B H 0.524136 0.581931 0.412785 0.073 Uiso 1 1 calc R U . . .
Cl5 Cl 1.13968(19) 0.12686(10) -0.00910(9) 0.0627(4) Uani 1 1 d . . . . .
C5 C 0.5186(9) 0.6162(4) 0.2156(4) 0.0674(16) Uani 1 1 d . . . . .
H5A H 0.589212 0.641010 0.162214 0.081 Uiso 1 1 calc R U . . .
H5B H 0.467673 0.666091 0.252465 0.081 Uiso 1 1 calc R U . . .
C7 C 0.6689(7) 0.5601(3) 0.2857(4) 0.0509(11) Uani 1 1 d . . . . .
H7 H 0.793457 0.595078 0.310383 0.061 Uiso 1 1 calc R U . . .
Cl6 Cl 0.6834(2) 0.250000 0.02526(14) 0.0570(5) Uani 1 2 d S T P . .
C3 C 0.7231(6) 0.4790(3) 0.2312(3) 0.0421(10) Uani 1 1 d . . . . .

loop_
_atom_site_aniso_label
_atom_site_aniso_U_11
_atom_site_aniso_U_22
_atom_site_aniso_U_33
_atom_site_aniso_U_23
_atom_site_aniso_U_13
_atom_site_aniso_U_12
Fe1 0.0312(5) 0.0368(5) 0.0515(6) 0.000 0.0030(4) 0.000
O1 0.0313(16) 0.082(3) 0.078(2) 0.006(2) 0.0151(15) 0.0121(16)
N1 0.0235(16) 0.057(2) 0.063(2) -0.0131(19) 0.0039(15) -0.0045(15)
C1 0.041(2) 0.074(3) 0.061(3) 0.008(3) 0.020(2) -0.002(2)
Cl1 0.0644(8) 0.0596(8) 0.0815(9) 0.0203(7) 0.0053(7) -0.0168(6)
Fe2 0.0309(5) 0.0494(6) 0.0381(5) 0.000 -0.0018(4) 0.000
C2 0.055(3) 0.089(4) 0.055(3) 0.011(3) -0.001(2) 0.024(3)
Cl2 0.0739(11) 0.0727(12) 0.0531(9) 0.000 0.0197(8) 0.000
Cl3 0.0341(8) 0.0682(13) 0.143(2) 0.000 -0.0144(10) 0.000
C6 0.038(2) 0.057(3) 0.087(4) -0.023(3) 0.011(2) 0.004(2)
Cl4 0.0657(10) 0.0503(9) 0.0396(8) 0.000 -0.0060(7) 0.000
C4 0.049(3) 0.087(4) 0.044(3) -0.010(2) -0.001(2) 0.009(3)
Cl5 0.0543(7) 0.0757(9) 0.0559(7) -0.0198(6) -0.0014(5) 0.0126(6)
C5 0.068(3) 0.052(3) 0.089(4) 0.019(3) 0.035(3) 0.010(3)
C7 0.031(2) 0.051(3) 0.071(3) -0.010(2) 0.006(2) -0.0131(18)
Cl6 0.0316(7) 0.0676(11) 0.0703(10) 0.000 0.0013(7) 0.000
C3 0.0247(19) 0.055(3) 0.046(2) 0.0039(19) 0.0047(16) 0.0056(17)

loop_
_atom_type_symbol
_atom_type_description
_atom_type_scat_dispersion_real
_atom_type_scat_dispersion_imag
_atom_type_scat_source
C C 0.0181 0.0091 'International Tables Vol C Tables 4.2.6.8 and 6.1.1.4'
H H 0.0000 0.0000 'International Tables Vol C Tables 4.2.6.8 and 6.1.1.4'
Cl Cl 0.3639 0.7018 'International Tables Vol C Tables 4.2.6.8 and 6.1.1.4'
Fe Fe -1.1336 3.1974 'International Tables Vol C Tables 4.2.6.8 and 6.1.1.4'
N N 0.0311 0.0180 'International Tables Vol C Tables 4.2.6.8 and 6.1.1.4'
O O 0.0492 0.0322 'International Tables Vol C Tables 4.2.6.8 and 6.1.1.4'

loop_
_geom_angle_atom_site_label_1
_geom_angle_atom_site_label_2
_geom_angle_atom_site_label_3
_geom_angle
_geom_angle_site_symmetry_1
_geom_angle_site_symmetry_3
_geom_angle_publ_flag
Cl1 Fe1 Cl1 114.07(10) . 4_565 ?
Cl1 Fe1 Cl3 108.34(6) . . ?
Cl1 Fe1 Cl3 108.34(6) 4_565 . ?
Cl1 Fe1 Cl2 107.59(6) . . ?
Cl1 Fe1 Cl2 107.58(6) 4_565 . ?
Cl3 Fe1 Cl2 110.94(10) . . ?
C1 N1 C2 109.5(4) . . ?
C1 N1 C6 110.1(4) . . ?
C2 N1 C6 109.7(4) . . ?
C1 N1 H1 109.2 . . ?
C2 N1 H1 109.2 . . ?
C6 N1 H1 109.2 . . ?
N1 C1 C4 109.9(4) . . ?
N1 C1 H1A 109.7 . . ?
C4 C1 H1A 109.7 . . ?
N1 C1 H1B 109.7 . . ?
C4 C1 H1B 109.7 . . ?
H1A C1 H1B 108.2 . . ?
Cl6 Fe2 Cl4 113.59(8) . . ?
Cl6 Fe2 Cl5 108.48(5) . 4_565 ?
Cl4 Fe2 Cl5 107.19(5) . 4_565 ?
Cl6 Fe2 Cl5 108.48(5) . . ?
Cl4 Fe2 Cl5 107.19(5) . . ?
Cl5 Fe2 Cl5 111.97(9) 4_565 . ?
N1 C2 C5 108.9(4) . . ?
N1 C2 H2A 109.9 . . ?
C5 C2 H2A 109.9 . . ?
N1 C2 H2B 109.9 . . ?
C5 C2 H2B 109.9 . . ?
H2A C2 H2B 108.3 . . ?
N1 C6 C3 108.1(4) . . ?
N1 C6 H6A 110.1 . . ?
C3 C6 H6A 110.1 . . ?
N1 C6 H6B 110.1 . . ?
C3 C6 H6B 110.1 . . ?
H6A C6 H6B 108.4 . . ?
C1 C4 C7 109.5(4) . . ?
C1 C4 H4A 109.8 . . ?
C7 C4 H4A 109.8 . . ?
C1 C4 H4B 109.8 . . ?
C7 C4 H4B 109.8 . . ?
H4A C4 H4B 108.2 . . ?
C7 C5 C2 109.9(4) . . ?
C7 C5 H5A 109.7 . . ?
C2 C5 H5A 109.7 . . ?
C7 C5 H5B 109.7 . . ?
C2 C5 H5B 109.7 . . ?
H5A C5 H5B 108.2 . . ?
C3 C7 C5 108.5(4) . . ?
C3 C7 C4 108.2(4) . . ?
C5 C7 C4 107.2(4) . . ?
C3 C7 H7 110.9 . . ?
C5 C7 H7 110.9 . . ?
C4 C7 H7 110.9 . . ?
O1 C3 C7 127.7(4) . . ?
O1 C3 C6 120.2(4) . . ?
C7 C3 C6 112.1(3) . . ?

loop_
_geom_bond_atom_site_label_1
_geom_bond_atom_site_label_2
_geom_bond_distance
_geom_bond_site_symmetry_2
_geom_bond_publ_flag
Fe1 Cl1 2.1737(14) . ?
Fe1 Cl1 2.1737(14) 4_565 ?
Fe1 Cl3 2.1891(18) . ?
Fe1 Cl2 2.207(2) . ?
O1 C3 1.207(5) . ?
N1 C1 1.473(6) . ?
N1 C2 1.489(7) . ?
N1 C6 1.492(6) . ?
N1 H1 0.9800 . ?
C1 C4 1.505(7) . ?
C1 H1A 0.9700 . ?
C1 H1B 0.9700 . ?
Fe2 Cl6 2.1861(17) . ?
Fe2 Cl4 2.1946(16) . ?
Fe2 Cl5 2.1972(14) 4_565 ?
Fe2 Cl5 2.1972(14) . ?
C2 C5 1.520(8) . ?
C2 H2A 0.9700 . ?
C2 H2B 0.9700 . ?
C6 C3 1.503(6) . ?
C6 H6A 0.9700 . ?
C6 H6B 0.9700 . ?
C4 C7 1.534(7) . ?
C4 H4A 0.9700 . ?
C4 H4B 0.9700 . ?
C5 C7 1.510(7) . ?
C5 H5A 0.9700 . ?
C5 H5B 0.9700 . ?
C7 C3 1.471(7) . ?
C7 H7 0.9800 . ?
